data_4074891
loop_
_publ_author_name
'Garrett, Andrew D.'
'Vogeley, Neil J.'
'Varner, James R.'
'White, Peter S.'
'Templeton, Joseph L.'

_publ_section_title
;
 Reactivity Relationships between Chiral Cyclic Amido and Imine
 Tungsten(II) Complexes
;
_journal_issue 7
_journal_name_full Organometallics
_journal_page_first 1728
_journal_paper_doi 10.1021/om0509746
_journal_volume 25
_journal_year 2006
_chemical_formula_moiety '2(C30 H40 B N7 O W), C5 H12'
_chemical_formula_sum 'C65 H92 B2 N14 O2 W2'
_chemical_formula_weight 1490.84
_chemical_name_systematic ?
_space_group_IT_number 2
_symmetry_cell_setting triclinic
_symmetry_space_group_name_Hall '-P 1'
_symmetry_space_group_name_H-M 'P -1'
_cell_angle_alpha 79.961(1)
_cell_angle_beta 81.853(1)
_cell_angle_gamma 89.124(1)
_cell_formula_units_Z 2
_cell_length_a 10.9323(5)
_cell_length_b 16.8686(7)
_cell_length_c 18.2165(8)
_cell_measurement_reflns_used 7606
_cell_measurement_temperature 173
_cell_measurement_theta_max 28.00
_cell_measurement_theta_min 2.50
_cell_volume 3274.4(2)
_computing_cell_refinement 'Bruker SAINT'
_computing_data_collection 'Bruker SMART'
_computing_data_reduction 'Bruker SAINT/NRCVAX DATRD2'
_computing_molecular_graphics NRCVAX
_computing_publication_material 'NRCVAX TABLES Jan 94 Version'
_computing_structure_refinement 'NRCVAX LSTSQ'
_computing_structure_solution 'NRCVAX SOLVER'
_diffrn_ambient_temperature 173
_diffrn_measurement_device 'bRUKER smart 1k'
_diffrn_measurement_method 'Omega and Phi scans'
_diffrn_radiation_monochromator graphite
_diffrn_radiation_source 'xray tube'
_diffrn_radiation_type 'Molybdenum K\a'
_diffrn_radiation_wavelength 0.71073
_diffrn_reflns_av_R_equivalents 0.035
_diffrn_reflns_limit_h_max 14
_diffrn_reflns_limit_h_min -14
_diffrn_reflns_limit_k_max 22
_diffrn_reflns_limit_k_min 0
_diffrn_reflns_limit_l_max 24
_diffrn_reflns_limit_l_min -23
_diffrn_reflns_number 42189
_diffrn_reflns_theta_max 28.00
_diffrn_reflns_theta_min 0.00
_exptl_absorpt_coefficient_mu 3.57
_exptl_absorpt_correction_T_max 0.9600
_exptl_absorpt_correction_T_min 0.5822
_exptl_absorpt_correction_type empirical
_exptl_crystal_colour brown
_exptl_crystal_density_diffrn 1.512
_exptl_crystal_description plate
_exptl_crystal_F_000 1506.54
_exptl_crystal_size_max 0.25
_exptl_crystal_size_mid 0.25
_exptl_crystal_size_min 0.01
_refine_diff_density_max 1.59
_refine_diff_density_min -0.84
_refine_ls_goodness_of_fit_obs 1.28
_refine_ls_hydrogen_treatment constr
_refine_ls_matrix_type full
_refine_ls_number_parameters 766
_refine_ls_number_reflns 11933
_refine_ls_R_factor_all 0.047
_refine_ls_R_factor_obs 0.031
_refine_ls_shift/esd_max 0.001
_refine_ls_structure_factor_coef F
_refine_ls_weighting_details 1/(\s^2^(F)+0.0002F^2^)
_refine_ls_weighting_scheme calc
_refine_ls_wR_factor_all 0.037
_refine_ls_wR_factor_obs 0.035
_reflns_number_observed 11933
_reflns_number_total 15819
_reflns_observed_criterion 'Inet > 2.5\s(Inet)'
_cod_data_source_file om0509746si20051111_040305.cif
_cod_data_source_block c04037
_cod_depositor_comments
;
The following automatic conversions were performed:

'_symmetry_cell_setting' value 'Triclinic' changed to 'triclinic'
according to /home/saulius/struct/CIF-dictionaries/cif_core.dic
dictionary named 'cif_core.dic' version 2.4.1 from 2010-06-29.

Automatic conversion script
Id: cif_fix_values 1715 2011-07-08 13:25:40Z adriana 
;
_cod_original_cell_volume 3274.38(25)
_cod_database_code 4074891

loop_
_symmetry_equiv_pos_as_xyz
x,y,z
-x,-y,-z

loop_
_atom_site_aniso_label
_atom_site_aniso_U_11
_atom_site_aniso_U_22
_atom_site_aniso_U_33
_atom_site_aniso_U_12
_atom_site_aniso_U_13
_atom_site_aniso_U_23
_atom_site_aniso_type_symbol
W1 0.01940(8) 0.02263(9) 0.02356(9) -0.00027(6) -0.00103(6) -0.00083(6) W
C1 0.0323(22) 0.0306(23) 0.0345(23) 0.0063(18) -0.0011(18) -0.0032(18) C
O2 0.0415(19) 0.0563(22) 0.0421(19) 0.0039(16) 0.0182(15) 0.0051(16) O
N3 0.0261(16) 0.0233(17) 0.0310(18) -0.0014(13) -0.0026(14) -0.0040(14) N
C4 0.0385(24) 0.036(3) 0.043(3) -0.0028(20) 0.0011(20) -0.0129(20) C
C5 0.060(4) 0.050(3) 0.087(4) -0.014(3) 0.011(3) -0.029(3) C
C6 0.044(3) 0.042(3) 0.071(4) -0.0165(23) -0.010(3) -0.010(3) C
C7 0.0317(22) 0.039(3) 0.0388(24) -0.0066(19) -0.0007(19) -0.0085(20) C
C8 0.034(3) 0.056(3) 0.067(3) -0.0078(22) -0.0135(24) -0.010(3) C
C9 0.0269(21) 0.048(3) 0.047(3) 0.0049(20) -0.0022(19) -0.0043(22) C
C10 0.0228(19) 0.0325(23) 0.0355(23) 0.0051(17) -0.0028(17) -0.0086(18) C
C11 0.0223(18) 0.0275(21) 0.0311(21) 0.0033(16) -0.0087(16) -0.0080(17) C
C12 0.0261(19) 0.0250(20) 0.0305(21) 0.0011(16) -0.0068(16) -0.0052(16) C
C13 0.0299(20) 0.0302(22) 0.0334(22) 0.0043(17) -0.0095(17) -0.0043(18) C
C14 0.0363(23) 0.0335(24) 0.0370(24) -0.0039(19) -0.0014(19) 0.0026(19) C
C15 0.046(3) 0.043(3) 0.0313(23) 0.0072(21) -0.0056(20) 0.0062(20) C
C16 0.038(3) 0.061(3) 0.045(3) 0.0054(23) -0.0172(22) 0.0080(24) C
C17 0.0248(21) 0.047(3) 0.042(3) 0.0009(19) -0.0097(18) 0.0041(21) C
B20 0.0195(19) 0.0233(22) 0.0310(23) -0.0019(17) -0.0053(17) -0.0036(18) B
N21 0.0265(16) 0.0219(17) 0.0247(16) 0.0024(13) -0.0054(13) -0.0036(13) N
N22 0.0253(16) 0.0210(16) 0.0260(16) -0.0014(13) -0.0034(13) -0.0041(13) N
C23 0.0394(23) 0.0186(19) 0.0298(21) -0.0018(17) -0.0065(18) -0.0034(16) C
C24 0.049(3) 0.0243(22) 0.0385(24) 0.0065(19) -0.0101(20) -0.0133(18) C
C25 0.0367(22) 0.0242(21) 0.0295(21) 0.0092(17) -0.0064(17) -0.0056(17) C
C26 0.0400(24) 0.0320(24) 0.048(3) -0.0086(19) -0.0102(20) -0.0139(20) C
C27 0.0385(24) 0.045(3) 0.044(3) 0.0157(21) -0.0031(20) -0.0178(22) C
N31 0.0190(15) 0.0231(17) 0.0242(16) -0.0022(12) -0.0014(12) -0.0033(13) N
N32 0.0218(15) 0.0235(17) 0.0225(16) -0.0018(13) 0.0005(12) 0.0000(13) N
C33 0.0282(20) 0.0268(21) 0.0289(21) -0.0022(16) 0.0036(16) -0.0034(17) C
C34 0.0355(22) 0.0288(22) 0.0257(20) -0.0009(17) 0.0041(17) -0.0018(17) C
C35 0.0303(20) 0.0231(20) 0.0263(20) 0.0007(16) -0.0005(16) -0.0012(16) C
C36 0.0291(22) 0.050(3) 0.042(3) -0.0114(20) 0.0056(19) -0.0070(22) C
C37 0.0372(23) 0.041(3) 0.0309(22) -0.0011(19) -0.0067(18) -0.0080(19) C
N41 0.0230(15) 0.0204(16) 0.0233(16) -0.0020(13) -0.0009(13) 0.0016(13) N
N42 0.0216(15) 0.0247(17) 0.0244(16) -0.0006(13) -0.0036(13) -0.0054(13) N
C43 0.0314(20) 0.0244(20) 0.0280(20) 0.0057(16) -0.0069(16) -0.0043(16) C
C44 0.0436(24) 0.0191(20) 0.0295(21) 0.0054(17) -0.0084(18) -0.0025(16) C
C45 0.0355(21) 0.0232(20) 0.0214(19) -0.0011(16) -0.0012(16) -0.0035(15) C
C46 0.0373(24) 0.038(3) 0.045(3) 0.0118(20) -0.0101(20) -0.0023(21) C
C47 0.0435(25) 0.0233(22) 0.0413(25) -0.0038(18) -0.0065(20) 0.0023(18) C
W2 0.02433(8) 0.02457(9) 0.02788(9) 0.00316(7) -0.00488(7) -0.00389(7) W
C51 0.044(3) 0.045(3) 0.0293(23) 0.0167(22) -0.0091(20) -0.0093(20) C
O52 0.074(3) 0.0455(21) 0.0593(23) 0.0295(19) -0.0254(19) -0.0142(17) O
N53 0.0284(17) 0.0321(19) 0.0321(18) 0.0044(15) 0.0009(14) -0.0024(15) N
C54 0.050(3) 0.057(3) 0.036(3) 0.0041(25) -0.0066(22) 0.0020(23) C
C55 0.099(5) 0.166(8) 0.041(3) 0.076(5) -0.002(3) -0.001(4) C
C56 0.065(4) 0.122(6) 0.049(4) 0.018(4) 0.016(3) -0.001(4) C
C57 0.034(3) 0.080(4) 0.053(3) 0.011(3) 0.0094(23) 0.008(3) C
C58 0.043(4) 0.143(7) 0.097(5) -0.013(4) 0.001(3) -0.015(5) C
C59 0.0302(23) 0.061(3) 0.051(3) 0.0105(22) -0.0145(21) -0.0081(25) C
C60 0.0268(20) 0.0380(25) 0.0320(22) 0.0024(18) -0.0057(17) -0.0050(18) C
C61 0.0249(19) 0.0326(23) 0.0303(21) -0.0033(17) -0.0069(16) -0.0032(17) C
C62 0.0337(21) 0.0282(22) 0.0256(20) -0.0041(17) -0.0088(17) 0.0008(17) C
C63 0.043(3) 0.052(3) 0.042(3) -0.0175(22) -0.0090(21) -0.0007(23) C
C64 0.086(4) 0.043(3) 0.057(3) -0.033(3) -0.025(3) 0.000(3) C
C65 0.119(6) 0.026(3) 0.052(3) 0.005(3) -0.038(4) -0.0120(23) C
C66 0.071(4) 0.041(3) 0.039(3) 0.018(3) -0.012(3) -0.0097(22) C
C67 0.0392(24) 0.0339(24) 0.0365(24) 0.0034(19) -0.0083(19) -0.0043(19) C
B70 0.0244(21) 0.0303(25) 0.0291(23) 0.0001(18) -0.0016(18) -0.0091(19) B
N71 0.0274(17) 0.0256(18) 0.0263(17) 0.0018(14) -0.0035(13) -0.0043(14) N
N72 0.0269(16) 0.0259(18) 0.0283(17) 0.0020(14) -0.0044(14) -0.0071(14) N
C73 0.0306(21) 0.0274(22) 0.0339(22) -0.0015(17) -0.0074(17) -0.0082(17) C
C74 0.0411(24) 0.0345(24) 0.0362(24) 0.0007(19) -0.0109(20) -0.0137(19) C
C75 0.0387(23) 0.0266(21) 0.0251(20) 0.0015(18) -0.0043(17) -0.0064(17) C
C76 0.0348(23) 0.050(3) 0.047(3) -0.0009(21) -0.0104(21) -0.0210(23) C
C77 0.0396(25) 0.048(3) 0.038(3) 0.0052(21) -0.0018(20) -0.0196(22) C
N81 0.0253(16) 0.0302(19) 0.0288(18) 0.0043(14) -0.0045(14) -0.0029(15) N
N82 0.0242(16) 0.0260(18) 0.0284(17) 0.0028(13) -0.0035(13) -0.0050(14) N
C83 0.0314(21) 0.0328(23) 0.0308(22) 0.0105(18) -0.0059(17) -0.0109(18) C
C84 0.051(3) 0.0244(22) 0.0339(23) 0.0079(19) -0.0126(20) -0.0066(18) C
C85 0.0367(22) 0.0214(20) 0.0353(22) -0.0007(17) -0.0111(18) -0.0023(17) C
C86 0.0377(25) 0.045(3) 0.050(3) 0.0133(21) -0.0031(21) -0.0122(23) C
C87 0.044(3) 0.0306(24) 0.049(3) -0.0030(20) -0.0116(22) -0.0004(20) C
N91 0.0300(17) 0.0247(18) 0.0253(17) -0.0004(14) -0.0044(14) -0.0044(14) N
N92 0.0310(18) 0.0246(17) 0.0288(18) -0.0001(14) -0.0010(14) -0.0076(14) N
C93 0.0453(24) 0.0227(20) 0.0270(21) -0.0043(18) 0.0011(18) -0.0116(17) C
C94 0.056(3) 0.0287(23) 0.0231(20) -0.0017(20) -0.0005(19) -0.0025(17) C
C95 0.0453(25) 0.0250(21) 0.0274(21) -0.0028(18) -0.0111(18) -0.0028(17) C
C96 0.041(3) 0.043(3) 0.041(3) -0.0005(21) 0.0103(20) -0.0131(21) C
C97 0.055(3) 0.047(3) 0.039(3) -0.0007(24) -0.0154(23) 0.0071(22) C
C101 0.084(5) 0.098(5) 0.069(4) -0.016(4) 0.004(4) -0.015(4) C
C102 0.090(5) 0.074(5) 0.070(4) -0.001(4) -0.016(4) -0.006(4) C
C103 0.061(4) 0.060(4) 0.067(4) -0.004(3) -0.006(3) -0.003(3) C
C104 0.062(4) 0.074(4) 0.094(5) -0.012(3) 0.004(4) -0.026(4) C
C105 0.069(4) 0.050(3) 0.078(4) 0.001(3) -0.012(3) 0.003(3) C

loop_
_atom_site_label
_atom_site_fract_x
_atom_site_fract_y
_atom_site_fract_z
_atom_site_U_iso_or_equiv
_atom_site_thermal_displace_type
_atom_site_type_symbol
W1 0.323539(13) 0.648384(9) 0.229245(8) 0.02244(7) Uani W
C1 0.4479(4) 0.6792(3) 0.14212(24) 0.0332(21) Uani C
O2 0.5263(3) 0.69526(20) 0.09042(18) 0.0507(18) Uani O
N3 0.3593(3) 0.74519(19) 0.27353(18) 0.0270(17) Uani N
C4 0.2662(4) 0.7943(3) 0.3121(3) 0.0391(24) Uani C
C5 0.3326(5) 0.8587(3) 0.3374(4) 0.065(4) Uani C
C6 0.4466(5) 0.8743(3) 0.2792(3) 0.052(3) Uani C
C7 0.4793(4) 0.7889(3) 0.26259(24) 0.0366(22) Uani C
C8 0.5630(4) 0.7468(3) 0.3161(3) 0.051(3) Uani C
C9 0.6124(4) 0.5603(3) 0.2078(3) 0.0413(25) Uani C
C10 0.4824(3) 0.57671(24) 0.23803(23) 0.0301(21) Uani C
C11 0.3963(3) 0.55016(23) 0.29407(22) 0.0262(19) Uani C
C12 0.3805(3) 0.48411(23) 0.35766(22) 0.0269(19) Uani C
C13 0.2690(4) 0.44274(24) 0.37905(22) 0.0309(20) Uani C
C14 0.2563(4) 0.3769(3) 0.43709(24) 0.0370(22) Uani C
C15 0.3543(4) 0.3530(3) 0.47588(24) 0.0414(24) Uani C
C16 0.4641(4) 0.3952(3) 0.4564(3) 0.049(3) Uani C
C17 0.4780(4) 0.4596(3) 0.39750(25) 0.0390(24) Uani C
B20 0.0224(4) 0.6155(3) 0.22826(25) 0.0245(21) Uani B
N21 0.2273(3) 0.56073(18) 0.17526(17) 0.0242(15) Uani N
N22 0.1006(3) 0.55547(18) 0.18601(17) 0.0241(16) Uani N
C23 0.0621(4) 0.49772(23) 0.15186(22) 0.0292(21) Uani C
C24 0.1663(4) 0.46405(24) 0.11767(24) 0.0361(23) Uani C
C25 0.2675(4) 0.50452(23) 0.13316(22) 0.0299(21) Uani C
C26 -0.0704(4) 0.4760(3) 0.1523(3) 0.0385(24) Uani C
C27 0.4008(4) 0.4907(3) 0.1075(3) 0.0417(24) Uani C
N31 0.1624(3) 0.62443(18) 0.32363(17) 0.0223(15) Uani N
N32 0.0478(3) 0.60492(18) 0.30917(17) 0.0234(14) Uani N
C33 -0.0288(4) 0.58259(23) 0.37408(22) 0.0289(20) Uani C
C34 0.0366(4) 0.58730(24) 0.43215(22) 0.0312(21) Uani C
C35 0.1554(4) 0.61374(23) 0.39920(21) 0.0273(19) Uani C
C36 -0.1605(4) 0.5578(3) 0.3763(3) 0.0412(24) Uani C
C37 0.2607(4) 0.6289(3) 0.43883(23) 0.0361(23) Uani C
N41 0.1835(3) 0.72290(18) 0.17178(17) 0.0231(15) Uani N
N42 0.0603(3) 0.70161(18) 0.18733(17) 0.0234(15) Uani N
C43 -0.0087(4) 0.76263(23) 0.15734(21) 0.0277(19) Uani C
C44 0.0710(4) 0.82359(23) 0.12060(22) 0.0307(22) Uani C
C45 0.1896(4) 0.79791(23) 0.12971(20) 0.0270(20) Uani C
C46 -0.1460(4) 0.7583(3) 0.1666(3) 0.0403(24) Uani C
C47 0.3076(4) 0.84241(24) 0.10094(24) 0.0369(23) Uani C
W2 0.249957(13) 0.800969(9) 0.787233(8) 0.02559(8) Uani W
C51 0.3571(4) 0.7071(3) 0.78721(24) 0.0390(23) Uani C
O52 0.4226(3) 0.65385(21) 0.78879(20) 0.0578(22) Uani O
N53 0.3242(3) 0.85030(20) 0.68330(19) 0.0318(17) Uani N
C54 0.2655(5) 0.9018(3) 0.6254(3) 0.049(3) Uani C
C55 0.3069(7) 0.8767(5) 0.5531(3) 0.106(6) Uani C
C56 0.4393(6) 0.8495(4) 0.5580(3) 0.083(4) Uani C
C57 0.4491(5) 0.8335(4) 0.6441(3) 0.060(3) Uani C
C58 0.5447(6) 0.8855(5) 0.6619(4) 0.096(6) Uani C
C59 0.5097(4) 0.7750(3) 0.8784(3) 0.047(3) Uani C
C60 0.3927(4) 0.8074(3) 0.85304(22) 0.0322(23) Uani C
C61 0.3167(3) 0.86613(24) 0.86045(22) 0.0292(20) Uani C
C62 0.3015(4) 0.93424(24) 0.89921(21) 0.0293(19) Uani C
C63 0.4042(4) 0.9801(3) 0.9054(3) 0.046(3) Uani C
C64 0.3897(6) 1.0451(3) 0.9426(3) 0.061(3) Uani C
C65 0.2757(7) 1.0644(3) 0.9750(3) 0.063(4) Uani C
C66 0.1728(5) 1.0199(3) 0.9710(3) 0.050(3) Uani C
C67 0.1852(4) 0.9551(3) 0.93320(24) 0.0365(22) Uani C
B70 -0.0604(4) 0.7972(3) 0.8216(3) 0.0277(21) Uani B
N71 0.1094(3) 0.74031(19) 0.73672(17) 0.0265(17) Uani N
N72 -0.0150(3) 0.75010(19) 0.75718(17) 0.0267(16) Uani N
C73 -0.0803(4) 0.70714(24) 0.71984(22) 0.0300(20) Uani C
C74 0.0026(4) 0.6697(3) 0.67413(24) 0.0358(22) Uani C
C75 0.1198(4) 0.69096(24) 0.68554(22) 0.0299(21) Uani C
C76 -0.2186(4) 0.7062(3) 0.7308(3) 0.0420(25) Uani C
C77 0.2411(4) 0.6628(3) 0.65043(25) 0.0410(25) Uani C
N81 0.1107(3) 0.90116(20) 0.77963(18) 0.0283(17) Uani N
N82 -0.0144(3) 0.88434(19) 0.79930(17) 0.0262(16) Uani N
C83 -0.0782(4) 0.95363(25) 0.79555(22) 0.0310(20) Uani C
C84 0.0041(4) 1.01626(25) 0.77403(23) 0.0355(23) Uani C
C85 0.1214(4) 0.98233(23) 0.76433(23) 0.0308(21) Uani C
C86 -0.2164(4) 0.9562(3) 0.8110(3) 0.044(3) Uani C
C87 0.2424(4) 1.0257(3) 0.7424(3) 0.0413(25) Uani C
N91 0.1189(3) 0.74030(19) 0.88848(17) 0.0266(17) Uani N
N92 -0.0072(3) 0.75427(19) 0.89174(18) 0.0281(17) Uani N
C93 -0.0676(4) 0.71397(23) 0.95725(22) 0.0314(21) Uani C
C94 0.0194(4) 0.6755(3) 0.99763(22) 0.0365(24) Uani C
C95 0.1333(4) 0.69270(24) 0.95363(22) 0.0322(21) Uani C
C96 -0.2043(4) 0.7146(3) 0.9780(3) 0.0422(25) Uani C
C97 0.2565(5) 0.6643(3) 0.9734(3) 0.048(3) Uani C
C101 0.1077(7) 0.0697(4) 0.3941(4) 0.085(5) Uani C
C102 0.0348(7) 0.1119(4) 0.4487(4) 0.078(4) Uani C
C103 0.1025(5) 0.1405(4) 0.5055(3) 0.064(3) Uani C
C104 0.0247(6) 0.1816(4) 0.5618(4) 0.076(4) Uani C
C105 0.0906(6) 0.2093(3) 0.6184(3) 0.067(4) Uani C
H4a 0.211 0.818 0.278 0.0492 Uiso H
H4b 0.219 0.761 0.354 0.0492 Uiso H
H5a 0.354 0.840 0.387 0.0755 Uiso H
H5b 0.284 0.906 0.338 0.0755 Uiso H
H6a 0.429 0.910 0.235 0.0622 Uiso H
H6b 0.512 0.897 0.299 0.0622 Uiso H
H7 0.519 0.793 0.212 0.0465 Uiso H
H8a 0.642 0.774 0.306 0.0621 Uiso H
H8b 0.574 0.692 0.309 0.0621 Uiso H
H8c 0.527 0.748 0.367 0.0621 Uiso H
H9a 0.668 0.593 0.227 0.0504 Uiso H
H9b 0.623 0.573 0.154 0.0504 Uiso H
H9c 0.630 0.504 0.223 0.0504 Uiso H
H13 0.200 0.459 0.353 0.0412 Uiso H
H14 0.179 0.348 0.450 0.0456 Uiso H
H15 0.345 0.307 0.516 0.0499 Uiso H
H16 0.532 0.380 0.484 0.0580 Uiso H
H17 0.556 0.488 0.384 0.0481 Uiso H
H20 -0.064 0.607 0.227 0.0346 Uiso H
H24 0.169 0.421 0.089 0.0474 Uiso H
H26a -0.114 0.473 0.202 0.0498 Uiso H
H26b -0.075 0.425 0.137 0.0498 Uiso H
H26c -0.107 0.516 0.118 0.0498 Uiso H
H27a 0.442 0.541 0.089 0.0525 Uiso H
H27b 0.408 0.459 0.068 0.0525 Uiso H
H27c 0.438 0.462 0.149 0.0525 Uiso H
H34 0.007 0.575 0.485 0.0400 Uiso H
H36a -0.207 0.604 0.358 0.0502 Uiso H
H36b -0.195 0.536 0.427 0.0502 Uiso H
H36c -0.164 0.518 0.345 0.0502 Uiso H
H37a 0.333 0.644 0.403 0.0465 Uiso H
H37b 0.277 0.581 0.472 0.0465 Uiso H
H37c 0.240 0.671 0.467 0.0465 Uiso H
H44 0.048 0.875 0.094 0.0407 Uiso H
H46a -0.171 0.714 0.146 0.0500 Uiso H
H46b -0.177 0.807 0.141 0.0500 Uiso H
H46c -0.178 0.751 0.219 0.0500 Uiso H
H47a 0.357 0.840 0.141 0.0461 Uiso H
H47b 0.291 0.898 0.082 0.0461 Uiso H
H47c 0.352 0.818 0.061 0.0461 Uiso H
H54a 0.290 0.957 0.622 0.0577 Uiso H
H54b 0.177 0.898 0.638 0.0577 Uiso H
H55a 0.302 0.920 0.512 0.1123 Uiso H
H55b 0.257 0.832 0.548 0.1123 Uiso H
H56a 0.458 0.802 0.537 0.0887 Uiso H
H56b 0.495 0.892 0.532 0.0887 Uiso H
H57 0.469 0.778 0.659 0.0658 Uiso H
H58a 0.625 0.869 0.641 0.1042 Uiso H
H58b 0.541 0.880 0.716 0.1042 Uiso H
H58c 0.531 0.941 0.641 0.1042 Uiso H
H59a 0.578 0.794 0.841 0.0575 Uiso H
H59b 0.507 0.717 0.886 0.0575 Uiso H
H59c 0.520 0.792 0.925 0.0575 Uiso H
H63 0.485 0.966 0.884 0.0553 Uiso H
H64 0.461 1.077 0.945 0.0718 Uiso H
H65 0.267 1.110 1.001 0.0761 Uiso H
H66 0.093 1.033 0.995 0.0604 Uiso H
H67 0.114 0.924 0.930 0.0466 Uiso H
H70 -0.149 0.796 0.831 0.0379 Uiso H
H74 -0.017 0.636 0.640 0.0473 Uiso H
H76a -0.248 0.664 0.772 0.0540 Uiso H
H76b -0.247 0.697 0.686 0.0540 Uiso H
H76c -0.249 0.757 0.742 0.0540 Uiso H
H77a 0.298 0.707 0.635 0.0520 Uiso H
H77b 0.229 0.640 0.607 0.0520 Uiso H
H77c 0.274 0.623 0.686 0.0520 Uiso H
H84 -0.015 1.073 0.767 0.0463 Uiso H
H86a -0.251 0.944 0.769 0.0543 Uiso H
H86b -0.242 1.009 0.819 0.0543 Uiso H
H86c -0.245 0.917 0.855 0.0543 Uiso H
H87a 0.308 0.987 0.741 0.0510 Uiso H
H87b 0.253 1.059 0.778 0.0510 Uiso H
H87c 0.244 1.058 0.693 0.0510 Uiso H
H94 0.004 0.643 1.047 0.0458 Uiso H
H96a -0.229 0.765 0.993 0.0514 Uiso H
H96b -0.229 0.671 1.019 0.0514 Uiso H
H96c -0.243 0.708 0.935 0.0514 Uiso H
H97a 0.301 0.642 0.932 0.0571 Uiso H
H97b 0.245 0.623 1.018 0.0571 Uiso H
H97c 0.302 0.709 0.983 0.0571 Uiso H
H101a 0.056 0.054 0.361 0.0938 Uiso H
H101b 0.172 0.105 0.366 0.0938 Uiso H
H101c 0.143 0.023 0.421 0.0938 Uiso H
H102a -0.001 0.158 0.421 0.0879 Uiso H
H102b -0.030 0.076 0.476 0.0879 Uiso H
H103a 0.166 0.178 0.479 0.0725 Uiso H
H103b 0.140 0.095 0.532 0.0725 Uiso H
H104a -0.039 0.144 0.588 0.0864 Uiso H
H104b -0.012 0.228 0.535 0.0864 Uiso H
H105a 0.034 0.235 0.652 0.0758 Uiso H
H105b 0.127 0.164 0.647 0.0758 Uiso H
H105c 0.154 0.247 0.593 0.0758 Uiso H

loop_
_atom_type_symbol
_atom_type_scat_dispersion_real
_atom_type_scat_dispersion_imag
_atom_type_scat_source
C 0.003 0.002 'International Tables Vol. IV Table 2.2B'
H 0.000 0.000 'International Tables Vol. IV Table 2.2B'
B 0.001 0.001 'International Tables Vol. IV Table 2.2B'
N 0.006 0.003 'International Tables Vol. IV Table 2.2B'
O 0.011 0.006 'International Tables Vol. IV Table 2.2B'
W -0.849 6.872 'International Tables Vol. IV Table 2.2B'

loop_
_geom_angle_atom_site_label_1
_geom_angle_atom_site_label_2
_geom_angle_atom_site_label_3
_geom_angle
C(1) W(1) N(3) 92.57(16)
C(1) W(1) C(10) 69.13(16)
C(1) W(1) C(11) 105.37(16)
C(1) W(1) N(21) 94.05(15)
C(1) W(1) N(31) 172.61(14)
C(1) W(1) N(41) 90.70(14)
N(3) W(1) C(10) 104.30(14)
N(3) W(1) C(11) 106.31(13)
N(3) W(1) N(21) 161.89(11)
N(3) W(1) N(31) 86.00(12)
N(3) W(1) N(41) 87.13(12)
C(10) W(1) C(11) 36.39(16)
C(10) W(1) N(21) 93.81(13)
C(10) W(1) N(31) 118.25(13)
C(10) W(1) N(41) 156.92(14)
C(11) W(1) N(21) 88.13(12)
C(11) W(1) N(31) 81.98(13)
C(11) W(1) N(41) 158.24(13)
N(21) W(1) N(31) 85.27(11)
N(21) W(1) N(41) 75.97(11)
N(31) W(1) N(41) 81.99(11)
W(1) C(1) O(2) 177.2(3)
W(1) N(3) C(4) 125.8(3)
W(1) N(3) C(7) 126.6(3)
C(4) N(3) C(7) 106.8(3)
N(3) C(4) C(5) 108.1(4)
C(4) C(5) C(6) 103.3(4)
C(5) C(6) C(7) 102.5(4)
N(3) C(7) C(6) 105.5(3)
N(3) C(7) C(8) 110.5(3)
C(6) C(7) C(8) 110.8(4)
W(1) C(10) C(9) 148.7(3)
W(1) C(10) C(11) 70.47(22)
C(9) C(10) C(11) 140.8(4)
W(1) C(11) C(10) 73.14(23)
W(1) C(11) C(12) 149.7(3)
C(10) C(11) C(12) 137.1(4)
C(11) C(12) C(13) 120.9(3)
C(11) C(12) C(17) 120.8(4)
C(13) C(12) C(17) 118.3(4)
C(12) C(13) C(14) 120.8(3)
C(13) C(14) C(15) 120.2(4)
C(14) C(15) C(16) 119.3(4)
C(15) C(16) C(17) 120.7(4)
C(12) C(17) C(16) 120.7(4)
N(22) B(20) N(32) 110.1(3)
N(22) B(20) N(42) 107.7(3)
N(32) B(20) N(42) 109.6(3)
W(1) N(21) N(22) 120.11(22)
W(1) N(21) C(25) 133.7(3)
N(22) N(21) C(25) 106.1(3)
B(20) N(22) N(21) 120.2(3)
B(20) N(22) C(23) 128.9(3)
N(21) N(22) C(23) 110.8(3)
N(22) C(23) C(24) 107.3(3)
N(22) C(23) C(26) 124.8(4)
C(24) C(23) C(26) 127.9(4)
C(23) C(24) C(25) 106.4(3)
N(21) C(25) C(24) 109.5(3)
N(21) C(25) C(27) 123.7(4)
C(24) C(25) C(27) 126.9(4)
W(1) N(31) N(32) 120.59(21)
W(1) N(31) C(35) 132.49(24)
N(32) N(31) C(35) 106.2(3)
B(20) N(32) N(31) 119.4(3)
B(20) N(32) C(33) 130.0(3)
N(31) N(32) C(33) 110.4(3)
N(32) C(33) C(34) 107.6(3)
N(32) C(33) C(36) 122.7(4)
C(34) C(33) C(36) 129.8(4)
C(33) C(34) C(35) 106.5(3)
N(31) C(35) C(34) 109.4(3)
N(31) C(35) C(37) 123.6(3)
C(34) C(35) C(37) 127.0(4)
W(1) N(41) N(42) 120.66(21)
W(1) N(41) C(45) 131.94(25)
N(42) N(41) C(45) 106.4(3)
B(20) N(42) N(41) 119.4(3)
B(20) N(42) C(43) 130.5(3)
N(41) N(42) C(43) 109.9(3)
N(42) C(43) C(44) 107.4(3)
N(42) C(43) C(46) 122.4(3)
C(44) C(43) C(46) 130.1(3)
C(43) C(44) C(45) 107.3(3)
N(41) C(45) C(44) 108.9(3)
N(41) C(45) C(47) 123.2(3)
C(44) C(45) C(47) 127.9(3)
C(51) W(2) N(53) 92.40(16)
C(51) W(2) C(60) 68.89(17)
C(51) W(2) C(61) 104.68(17)
C(51) W(2) N(71) 90.75(16)
C(51) W(2) N(81) 172.74(16)
C(51) W(2) N(91) 93.16(16)
N(53) W(2) C(60) 104.23(15)
N(53) W(2) C(61) 106.92(15)
N(53) W(2) N(71) 88.43(13)
N(53) W(2) N(81) 86.83(12)
N(53) W(2) N(91) 163.65(12)
C(60) W(2) C(61) 35.99(16)
C(60) W(2) N(71) 156.12(14)
C(60) W(2) N(81) 118.30(14)
C(60) W(2) N(91) 92.11(13)
C(61) W(2) N(71) 157.43(14)
C(61) W(2) N(81) 82.43(13)
C(61) W(2) N(91) 86.49(13)
N(71) W(2) N(81) 82.01(12)
N(71) W(2) N(91) 76.14(11)
N(81) W(2) N(91) 85.72(11)
W(2) C(51) O(52) 177.1(4)
W(2) N(53) C(54) 128.5(3)
W(2) N(53) C(57) 126.7(3)
C(54) N(53) C(57) 104.4(3)
N(53) C(54) C(55) 108.3(4)
C(54) C(55) C(56) 104.4(5)
C(55) C(56) C(57) 104.7(4)
N(53) C(57) C(56) 106.3(4)
N(53) C(57) C(58) 110.9(5)
C(56) C(57) C(58) 111.4(5)
W(2) C(60) C(59) 149.1(3)
W(2) C(60) C(61) 70.68(23)
C(59) C(60) C(61) 140.2(4)
W(2) C(61) C(60) 73.3(3)
W(2) C(61) C(62) 147.5(3)
C(60) C(61) C(62) 139.2(4)
C(61) C(62) C(63) 120.5(4)
C(61) C(62) C(67) 121.4(4)
C(63) C(62) C(67) 118.2(4)
C(62) C(63) C(64) 120.5(5)
C(63) C(64) C(65) 120.3(5)
C(64) C(65) C(66) 120.8(5)
C(65) C(66) C(67) 119.7(5)
C(62) C(67) C(66) 120.5(4)
N(72) B(70) N(82) 109.6(3)
N(72) B(70) N(92) 106.6(3)
N(82) B(70) N(92) 111.1(3)
W(2) N(71) N(72) 121.24(23)
W(2) N(71) C(75) 132.5(3)
N(72) N(71) C(75) 106.2(3)
B(70) N(72) N(71) 119.9(3)
B(70) N(72) C(73) 129.6(3)
N(71) N(72) C(73) 110.1(3)
N(72) C(73) C(74) 107.3(3)
N(72) C(73) C(76) 122.1(4)
C(74) C(73) C(76) 130.5(4)
C(73) C(74) C(75) 107.0(4)
N(71) C(75) C(74) 109.2(4)
N(71) C(75) C(77) 123.4(4)
C(74) C(75) C(77) 127.3(4)
W(2) N(81) N(82) 120.52(23)
W(2) N(81) C(85) 133.2(3)
N(82) N(81) C(85) 106.1(3)
B(70) N(82) N(81) 120.3(3)
B(70) N(82) C(83) 130.0(3)
N(81) N(82) C(83) 109.7(3)
N(82) C(83) C(84) 108.3(4)
N(82) C(83) C(86) 123.0(4)
C(84) C(83) C(86) 128.6(4)
C(83) C(84) C(85) 106.6(3)
N(81) C(85) C(84) 109.4(4)
N(81) C(85) C(87) 123.3(4)
C(84) C(85) C(87) 127.3(4)
W(2) N(91) N(92) 119.53(22)
W(2) N(91) C(95) 134.5(3)
N(92) N(91) C(95) 105.9(3)
B(70) N(92) N(91) 120.3(3)
B(70) N(92) C(93) 129.0(3)
N(91) N(92) C(93) 109.8(3)
N(92) C(93) C(94) 107.5(4)
N(92) C(93) C(96) 123.7(4)
C(94) C(93) C(96) 128.8(4)
C(93) C(94) C(95) 106.7(3)
N(91) C(95) C(94) 110.1(4)
N(91) C(95) C(97) 123.1(4)
C(94) C(95) C(97) 126.8(4)
C(101) C(102) C(103) 116.6(6)
C(102) C(103) C(104) 115.3(5)
C(103) C(104) C(105) 115.6(5)

loop_
_geom_bond_atom_site_label_1
_geom_bond_atom_site_label_2
_geom_bond_distance
W(1) C(1) 1.939(4)
W(1) N(3) 2.010(3)
W(1) C(10) 2.109(4)
W(1) C(11) 2.077(4)
W(1) N(21) 2.260(3)
W(1) N(31) 2.268(3)
W(1) N(41) 2.226(3)
C(1) O(2) 1.177(5)
N(3) C(4) 1.480(5)
N(3) C(7) 1.485(5)
C(4) C(5) 1.487(7)
C(5) C(6) 1.511(8)
C(6) C(7) 1.550(7)
C(7) C(8) 1.511(6)
C(9) C(10) 1.490(6)
C(10) C(11) 1.308(6)
C(11) C(12) 1.453(5)
C(12) C(13) 1.386(6)
C(12) C(17) 1.391(5)
C(13) C(14) 1.387(6)
C(14) C(15) 1.382(6)
C(15) C(16) 1.375(7)
C(16) C(17) 1.381(6)
B(20) N(22) 1.552(5)
B(20) N(32) 1.518(5)
B(20) N(42) 1.546(5)
N(21) N(22) 1.373(4)
N(21) C(25) 1.351(5)
N(22) C(23) 1.346(5)
C(23) C(24) 1.382(6)
C(23) C(26) 1.499(6)
C(24) C(25) 1.396(6)
C(25) C(27) 1.494(6)
N(31) N(32) 1.372(4)
N(31) C(35) 1.348(5)
N(32) C(33) 1.347(5)
C(33) C(34) 1.372(6)
C(33) C(36) 1.499(6)
C(34) C(35) 1.396(6)
C(35) C(37) 1.490(6)
N(41) N(42) 1.377(4)
N(41) C(45) 1.358(5)
N(42) C(43) 1.350(5)
C(43) C(44) 1.373(6)
C(43) C(46) 1.488(6)
C(44) C(45) 1.385(6)
C(45) C(47) 1.484(6)
W(2) C(51) 1.955(4)
W(2) N(53) 1.993(3)
W(2) C(60) 2.113(4)
W(2) C(61) 2.081(4)
W(2) N(71) 2.243(3)
W(2) N(81) 2.257(3)
W(2) N(91) 2.267(3)
C(51) O(52) 1.140(5)
N(53) C(54) 1.461(6)
N(53) C(57) 1.496(6)
C(54) C(55) 1.463(8)
C(55) C(56) 1.521(9)
C(56) C(57) 1.563(8)
C(57) C(58) 1.480(9)
C(59) C(60) 1.485(6)
C(60) C(61) 1.296(6)
C(61) C(62) 1.446(6)
C(62) C(63) 1.401(6)
C(62) C(67) 1.402(6)
C(63) C(64) 1.383(8)
C(64) C(65) 1.361(10)
C(65) C(66) 1.379(9)
C(66) C(67) 1.386(7)
B(70) N(72) 1.549(5)
B(70) N(82) 1.528(6)
B(70) N(92) 1.540(5)
N(71) N(72) 1.373(4)
N(71) C(75) 1.346(5)
N(72) C(73) 1.351(5)
C(73) C(74) 1.365(6)
C(73) C(76) 1.496(6)
C(74) C(75) 1.389(6)
C(75) C(77) 1.496(6)
N(81) N(82) 1.385(4)
N(81) C(85) 1.352(5)
N(82) C(83) 1.348(5)
C(83) C(84) 1.365(6)
C(83) C(86) 1.498(6)
C(84) C(85) 1.397(6)
C(85) C(87) 1.490(6)
N(91) N(92) 1.390(4)
N(91) C(95) 1.340(5)
N(92) C(93) 1.353(5)
C(93) C(94) 1.371(6)
C(93) C(96) 1.489(6)
C(94) C(95) 1.388(6)
C(95) C(97) 1.494(6)
C(101) C(102) 1.461(10)
C(102) C(103) 1.503(9)
C(103) C(104) 1.496(9)
C(104) C(105) 1.479(9)
